data_7002423
loop_
_publ_author_name
'Gong, Shaogang'
'Ma, Haiyan'
'Huang, Jiling'

_publ_section_title
;
 Zirconium and hafnium complexes supported by linked
 bis(\b-diketiminate) ligands: synthesis, characterization and
 catalytic application in ethylene polymerization
;
_journal_issue 39
_journal_name_full 'Dalton Transactions'
_journal_page_first 8237
_journal_page_last 8247
_journal_paper_doi 10.1039/b905392a
_journal_year 2009
_chemical_formula_sum 'C40.5 H58 Cl2 N4 Zr'
_chemical_formula_weight 763.03
_chemical_name_systematic
;
?
;
_space_group_IT_number 14
_symmetry_cell_setting monoclinic
_symmetry_space_group_name_Hall '-P 2ybc'
_symmetry_space_group_name_H-M 'P 1 21/c 1'
_atom_sites_solution_hydrogens geom
_atom_sites_solution_primary direct
_atom_sites_solution_secondary difmap
_audit_creation_method SHELXL-97
_cell_angle_alpha 90.00
_cell_angle_beta 110.906(2)
_cell_angle_gamma 90.00
_cell_formula_units_Z 4
_cell_length_a 11.6509(13)
_cell_length_b 31.598(4)
_cell_length_c 11.6510(13)
_cell_measurement_reflns_used 1912
_cell_measurement_temperature 293(2)
_cell_measurement_theta_max 47.569
_cell_measurement_theta_min 4.436
_cell_volume 4006.9(8)
_computing_cell_refinement 'Bruker SMART'
_computing_data_collection 'Bruker SMART'
_computing_data_reduction 'Bruker SHELXTL'
_computing_molecular_graphics 'Bruker SHELXTL'
_computing_publication_material 'Bruker SHELXTL'
_computing_structure_refinement 'SHELXL-97 (Sheldrick, 1997)'
_computing_structure_solution 'SHELXS-97 (Sheldrick, 1990)'
_diffrn_ambient_temperature 293(2)
_diffrn_measured_fraction_theta_full 0.999
_diffrn_measured_fraction_theta_max 0.999
_diffrn_measurement_device_type 'CCD area detector'
_diffrn_measurement_method 'phi and omega scans'
_diffrn_radiation_monochromator graphite
_diffrn_radiation_source 'fine-focus sealed tube'
_diffrn_radiation_type MoK\a
_diffrn_radiation_wavelength 0.71073
_diffrn_reflns_av_R_equivalents 0.1133
_diffrn_reflns_av_sigmaI/netI 0.1710
_diffrn_reflns_limit_h_max 12
_diffrn_reflns_limit_h_min -14
_diffrn_reflns_limit_k_max 36
_diffrn_reflns_limit_k_min -38
_diffrn_reflns_limit_l_max 14
_diffrn_reflns_limit_l_min -14
_diffrn_reflns_number 21032
_diffrn_reflns_theta_full 25.50
_diffrn_reflns_theta_max 25.50
_diffrn_reflns_theta_min 1.87
_exptl_absorpt_coefficient_mu 0.440
_exptl_absorpt_correction_T_max 1.00000
_exptl_absorpt_correction_T_min 0.77096
_exptl_absorpt_correction_type empirical
_exptl_absorpt_process_details sadabs
_exptl_crystal_colour yellow
_exptl_crystal_density_diffrn 1.266
_exptl_crystal_density_method 'not measured'
_exptl_crystal_description prismatic
_exptl_crystal_F_000 1614
_exptl_crystal_size_max 0.293
_exptl_crystal_size_mid 0.262
_exptl_crystal_size_min 0.204
_refine_diff_density_max 0.824
_refine_diff_density_min -0.596
_refine_diff_density_rms 0.077
_refine_ls_extinction_method none
_refine_ls_goodness_of_fit_ref 0.799
_refine_ls_hydrogen_treatment constr
_refine_ls_matrix_type full
_refine_ls_number_parameters 426
_refine_ls_number_reflns 7437
_refine_ls_number_restraints 8
_refine_ls_restrained_S_all 0.822
_refine_ls_R_factor_all 0.1237
_refine_ls_R_factor_gt 0.0565
_refine_ls_shift/su_max 0.003
_refine_ls_shift/su_mean 0.000
_refine_ls_structure_factor_coef Fsqd
_refine_ls_weighting_details 'calc w=1/[\s^2^(Fo^2^)+(0.0421P)^2^+0.0000P] where P=(Fo^2^+2Fc^2^)/3'
_refine_ls_weighting_scheme calc
_refine_ls_wR_factor_gt 0.1133
_refine_ls_wR_factor_ref 0.1296
_reflns_number_gt 3356
_reflns_number_total 7437
_reflns_threshold_expression >2sigma(I)
_cod_data_source_file b905392a.txt
_cod_data_source_block cd27338
_cod_depositor_comments
;
The following automatic conversions were performed:
'_symmetry_cell_setting' value 'Monoclinic' changed to 'monoclinic'
according to '/home/saulius/struct/CIF-dictionaries/cif_core.dic'
dictionary named 'cif_core.dic' version 2.4.1 from 2010-06-29.

Automatic conversion script
Id: cif_fix_enum 1527 2010-12-29 10:47:43Z saulius 
;
_cod_original_sg_symbol_H-M P2(1)/c
_cod_original_formula_sum 'C40.50 H58 Cl2 N4 Zr'
_cod_database_code 7002423

loop_
_symmetry_equiv_pos_as_xyz
'x, y, z'
'-x, y+1/2, -z+1/2'
'-x, -y, -z'
'x, -y-1/2, z-1/2'

loop_
_atom_site_label
_atom_site_type_symbol
_atom_site_fract_x
_atom_site_fract_y
_atom_site_fract_z
_atom_site_U_iso_or_equiv
_atom_site_adp_type
_atom_site_occupancy
_atom_site_symmetry_multiplicity
_atom_site_calc_flag
_atom_site_refinement_flags
_atom_site_disorder_assembly
_atom_site_disorder_group
Zr Zr 0.01479(5) 0.127047(17) 0.67027(5) 0.03841(17) Uani 1 1 d . . .
Cl1 Cl 0.17294(13) 0.08602(5) 0.63147(14) 0.0560(4) Uani 1 1 d . . .
Cl2 Cl 0.01807(13) 0.20131(5) 0.61797(13) 0.0562(4) Uani 1 1 d . . .
N1 N 0.1667(4) 0.14083(13) 0.8569(4) 0.0386(11) Uani 1 1 d . . .
N2 N -0.1036(4) 0.14447(14) 0.7728(4) 0.0427(12) Uani 1 1 d . . .
N3 N -0.1033(4) 0.11826(14) 0.4680(4) 0.0444(12) Uani 1 1 d . . .
N4 N -0.0717(4) 0.06656(14) 0.6878(4) 0.0459(12) Uani 1 1 d . . .
C1 C 0.1517(5) 0.16918(18) 0.9345(5) 0.0433(14) Uani 1 1 d . . .
C2 C 0.0390(5) 0.18741(17) 0.9266(5) 0.0468(15) Uani 1 1 d . . .
H2 H 0.0446 0.2119 0.9725 0.056 Uiso 1 1 calc R . .
C3 C -0.0799(5) 0.17384(19) 0.8594(5) 0.0492(16) Uani 1 1 d . . .
C4 C 0.2589(5) 0.18253(19) 1.0484(5) 0.069(2) Uani 1 1 d . . .
H4A H 0.2798 0.1598 1.1069 0.104 Uiso 1 1 calc R . .
H4B H 0.2360 0.2070 1.0841 0.104 Uiso 1 1 calc R . .
H4C H 0.3284 0.1892 1.0259 0.104 Uiso 1 1 calc R . .
C5 C -0.1785(5) 0.1941(2) 0.8962(5) 0.0683(19) Uani 1 1 d . . .
H5A H -0.2470 0.2015 0.8239 0.102 Uiso 1 1 calc R . .
H5B H -0.1464 0.2192 0.9433 0.102 Uiso 1 1 calc R . .
H5C H -0.2049 0.1746 0.9450 0.102 Uiso 1 1 calc R . .
C6 C -0.1352(5) 0.0797(2) 0.4163(5) 0.0524(16) Uani 1 1 d . . .
C7 C -0.1206(5) 0.04229(19) 0.4826(6) 0.0550(16) Uani 1 1 d . . .
H7 H -0.1237 0.0178 0.4372 0.066 Uiso 1 1 calc R . .
C8 C -0.1023(5) 0.03557(19) 0.6046(6) 0.0481(15) Uani 1 1 d . . .
C9 C -0.1983(6) 0.0751(2) 0.2787(5) 0.077(2) Uani 1 1 d . . .
H9A H -0.2829 0.0832 0.2556 0.115 Uiso 1 1 calc R . .
H9B H -0.1933 0.0462 0.2556 0.115 Uiso 1 1 calc R . .
H9C H -0.1585 0.0930 0.2377 0.115 Uiso 1 1 calc R . .
C10 C -0.1258(6) -0.00891(18) 0.6384(6) 0.073(2) Uani 1 1 d . . .
H10A H -0.0622 -0.0170 0.7139 0.110 Uiso 1 1 calc R . .
H10B H -0.1261 -0.0280 0.5743 0.110 Uiso 1 1 calc R . .
H10C H -0.2039 -0.0100 0.6486 0.110 Uiso 1 1 calc R . .
C11 C -0.0891(5) 0.06014(18) 0.8052(5) 0.0572(17) Uani 1 1 d . . .
H11A H -0.0202 0.0723 0.8711 0.069 Uiso 1 1 calc R . .
H11B H -0.0914 0.0301 0.8208 0.069 Uiso 1 1 calc R . .
C12 C -0.2071(5) 0.0805(2) 0.8039(6) 0.0659(19) Uani 1 1 d . . .
H12A H -0.2035 0.0852 0.8874 0.079 Uiso 1 1 calc R . .
H12B H -0.2762 0.0620 0.7631 0.079 Uiso 1 1 calc R . .
C13 C -0.2230(5) 0.1222(2) 0.7362(5) 0.0583(17) Uani 1 1 d . . .
H13A H -0.2536 0.1171 0.6483 0.070 Uiso 1 1 calc R . .
H13B H -0.2823 0.1396 0.7554 0.070 Uiso 1 1 calc R . .
C14 C 0.2932(5) 0.1235(2) 0.8914(5) 0.0463(14) Uani 1 1 d . . .
C15 C 0.3249(5) 0.08653(19) 0.9568(5) 0.0512(16) Uani 1 1 d . . .
C16 C 0.4452(6) 0.0721(2) 0.9910(6) 0.077(2) Uani 1 1 d . . .
H16 H 0.4671 0.0470 1.0351 0.093 Uiso 1 1 calc R . .
C17 C 0.5312(6) 0.0936(3) 0.9614(7) 0.091(3) Uani 1 1 d . . .
H17 H 0.6111 0.0834 0.9849 0.109 Uiso 1 1 calc R . .
C18 C 0.4995(6) 0.1309(3) 0.8963(7) 0.087(2) Uani 1 1 d . . .
H18 H 0.5592 0.1457 0.8767 0.104 Uiso 1 1 calc R . .
C19 C 0.3797(5) 0.1472(2) 0.8587(6) 0.0606(18) Uani 1 1 d . . .
C20 C 0.2348(6) 0.0607(2) 0.9925(6) 0.0639(18) Uani 1 1 d . . .
H20 H 0.1566 0.0760 0.9665 0.077 Uiso 1 1 calc R . .
C21 C 0.2122(7) 0.0181(2) 0.9312(7) 0.112(3) Uani 1 1 d . . .
H21A H 0.1841 0.0217 0.8437 0.168 Uiso 1 1 calc R . .
H21B H 0.1509 0.0032 0.9528 0.168 Uiso 1 1 calc R . .
H21C H 0.2872 0.0021 0.9579 0.168 Uiso 1 1 calc R . .
C22 C 0.2776(7) 0.0542(3) 1.1313(7) 0.121(3) Uani 1 1 d . . .
H22A H 0.3519 0.0378 1.1581 0.181 Uiso 1 1 calc R . .
H22B H 0.2152 0.0394 1.1513 0.181 Uiso 1 1 calc R . .
H22C H 0.2926 0.0812 1.1717 0.181 Uiso 1 1 calc R . .
C23 C 0.3499(6) 0.1879(2) 0.7841(7) 0.081(2) Uani 1 1 d . . .
H23 H 0.2613 0.1931 0.7589 0.097 Uiso 1 1 calc R . .
C24 C 0.3815(8) 0.1855(3) 0.6736(7) 0.138(4) Uani 1 1 d . . .
H24A H 0.4691 0.1832 0.6968 0.208 Uiso 1 1 calc R . .
H24B H 0.3533 0.2105 0.6252 0.208 Uiso 1 1 calc R . .
H24C H 0.3431 0.1611 0.6265 0.208 Uiso 1 1 calc R . .
C25 C 0.4181(9) 0.2264(3) 0.8594(9) 0.151(4) Uani 1 1 d . . .
H25A H 0.4904 0.2169 0.9248 0.226 Uiso 1 1 calc R . .
H25B H 0.3651 0.2409 0.8933 0.226 Uiso 1 1 calc R . .
H25C H 0.4413 0.2453 0.8069 0.226 Uiso 1 1 calc R . .
C26 C -0.1429(6) 0.15298(18) 0.3786(5) 0.0493(16) Uani 1 1 d . . .
C27 C -0.2612(6) 0.1687(2) 0.3457(5) 0.0595(18) Uani 1 1 d . . .
C28 C -0.2987(7) 0.1997(2) 0.2568(7) 0.086(2) Uani 1 1 d . . .
H28 H -0.3784 0.2101 0.2341 0.103 Uiso 1 1 calc R . .
C29 C -0.2247(9) 0.2154(3) 0.2023(7) 0.106(3) Uani 1 1 d . . .
H29 H -0.2523 0.2364 0.1430 0.127 Uiso 1 1 calc R . .
C30 C -0.1074(8) 0.1999(2) 0.2352(6) 0.089(2) Uani 1 1 d . . .
H30 H -0.0561 0.2105 0.1965 0.107 Uiso 1 1 calc R . .
C31 C -0.0630(7) 0.1689(2) 0.3242(6) 0.071(2) Uani 1 1 d . . .
C32 C -0.3500(6) 0.1543(2) 0.4056(6) 0.0669(19) Uani 1 1 d . . .
H32 H -0.3181 0.1279 0.4495 0.080 Uiso 1 1 calc R . .
C33 C -0.4803(6) 0.1452(2) 0.3126(7) 0.107(3) Uani 1 1 d . . .
H33A H -0.5147 0.1707 0.2692 0.160 Uiso 1 1 calc R . .
H33B H -0.5315 0.1351 0.3557 0.160 Uiso 1 1 calc R . .
H33C H -0.4758 0.1241 0.2552 0.160 Uiso 1 1 calc R . .
C34 C -0.3563(6) 0.1868(2) 0.5005(6) 0.087(2) Uani 1 1 d . . .
H34A H -0.2754 0.1913 0.5600 0.130 Uiso 1 1 calc R . .
H34B H -0.4094 0.1765 0.5410 0.130 Uiso 1 1 calc R . .
H34C H -0.3878 0.2131 0.4599 0.130 Uiso 1 1 calc R . .
C35 C 0.0685(8) 0.1535(3) 0.3552(8) 0.108(3) Uani 1 1 d . . .
H35 H 0.0928 0.1381 0.4332 0.130 Uiso 1 1 calc R . .
C36 C 0.0781(9) 0.1239(3) 0.2589(10) 0.121(5) Uani 1 1 d . . .
H36A H 0.0384 0.0977 0.2634 0.162 Uiso 1 1 calc R . .
H36B H 0.1631 0.1188 0.2723 0.162 Uiso 1 1 calc R . .
H36C H 0.0389 0.1363 0.1792 0.162 Uiso 1 1 calc R . .
C37 C 0.1592(7) 0.1902(3) 0.3700(8) 0.144(4) Uani 1 1 d . . .
H37A H 0.2418 0.1797 0.4048 0.176 Uiso 1 1 calc R . .
H37B H 0.1460 0.2112 0.4233 0.176 Uiso 1 1 calc R . .
H37C H 0.1465 0.2025 0.2911 0.176 Uiso 1 1 calc R . .
C38 C 0.4504(11) 0.0141(5) 0.5983(12) 0.191(5) Uiso 1 1 d D . .
C39 C 0.4888(10) 0.0431(3) 0.5281(11) 0.198(5) Uiso 1 1 d D . .
H39 H 0.4844 0.0721 0.5395 0.238 Uiso 1 1 calc R . .
C40 C 0.5328(9) 0.0276(3) 0.4428(9) 0.162(4) Uiso 1 1 d D . .
H40 H 0.5577 0.0488 0.4015 0.195 Uiso 1 1 calc R . .
C41 C 0.437(2) 0.0253(8) 0.7037(18) 0.273(15) Uiso 0.50 1 d PD . .
H41A H 0.3608 0.0147 0.7051 0.409 Uiso 0.50 1 calc PR . .
H41B H 0.4386 0.0556 0.7102 0.409 Uiso 0.50 1 calc PR . .
H41C H 0.5038 0.0137 0.7716 0.409 Uiso 0.50 1 calc PR . .

loop_
_atom_site_aniso_label
_atom_site_aniso_U_11
_atom_site_aniso_U_22
_atom_site_aniso_U_33
_atom_site_aniso_U_23
_atom_site_aniso_U_13
_atom_site_aniso_U_12
Zr 0.0394(3) 0.0366(3) 0.0396(3) -0.0001(3) 0.0145(2) 0.0000(3)
Cl1 0.0502(9) 0.0589(11) 0.0610(10) -0.0073(8) 0.0224(8) 0.0077(8)
Cl2 0.0699(11) 0.0424(10) 0.0552(10) 0.0030(7) 0.0211(8) -0.0012(8)
N1 0.037(3) 0.037(3) 0.044(3) 0.000(2) 0.018(2) 0.001(2)
N2 0.036(3) 0.047(3) 0.044(3) -0.004(2) 0.012(2) 0.000(2)
N3 0.050(3) 0.036(3) 0.044(3) 0.003(2) 0.014(2) 0.010(2)
N4 0.047(3) 0.043(3) 0.048(3) 0.004(3) 0.018(2) 0.003(2)
C1 0.042(4) 0.043(4) 0.042(4) 0.000(3) 0.012(3) -0.006(3)
C2 0.054(4) 0.036(4) 0.051(4) -0.009(3) 0.020(3) -0.001(3)
C3 0.048(4) 0.053(4) 0.051(4) 0.006(3) 0.023(3) 0.007(3)
C4 0.056(4) 0.075(5) 0.059(4) -0.023(4) 0.000(3) -0.004(3)
C5 0.059(4) 0.080(5) 0.074(5) -0.012(4) 0.035(4) 0.009(4)
C6 0.063(4) 0.048(4) 0.046(4) -0.003(3) 0.019(3) 0.011(3)
C7 0.064(4) 0.038(4) 0.062(4) -0.011(3) 0.021(3) 0.005(3)
C8 0.041(4) 0.042(4) 0.065(4) -0.001(3) 0.024(3) 0.002(3)
C9 0.109(6) 0.067(5) 0.044(4) -0.016(3) 0.015(4) 0.003(4)
C10 0.092(5) 0.041(4) 0.090(5) -0.002(4) 0.036(4) -0.012(4)
C11 0.066(4) 0.048(4) 0.058(4) 0.007(3) 0.023(3) -0.008(3)
C12 0.054(4) 0.079(5) 0.072(5) -0.002(4) 0.033(4) -0.016(4)
C13 0.035(3) 0.075(5) 0.063(4) -0.010(4) 0.015(3) 0.001(3)
C14 0.033(3) 0.060(4) 0.044(3) -0.003(3) 0.012(3) 0.001(3)
C15 0.047(4) 0.053(4) 0.050(4) 0.001(3) 0.012(3) 0.014(3)
C16 0.060(5) 0.091(6) 0.074(5) 0.023(4) 0.016(4) 0.024(4)
C17 0.051(5) 0.117(8) 0.108(7) 0.027(5) 0.033(5) 0.032(5)
C18 0.039(4) 0.125(8) 0.100(6) 0.008(5) 0.030(4) -0.007(5)
C19 0.041(4) 0.071(5) 0.067(5) -0.001(4) 0.016(3) -0.005(3)
C20 0.056(4) 0.050(5) 0.079(5) 0.015(4) 0.016(4) 0.004(3)
C21 0.151(8) 0.068(6) 0.118(7) -0.011(5) 0.047(6) -0.033(5)
C22 0.174(9) 0.109(8) 0.103(7) -0.007(6) 0.078(7) -0.047(6)
C23 0.048(4) 0.083(6) 0.107(6) 0.028(5) 0.023(4) -0.019(4)
C24 0.185(10) 0.128(9) 0.110(7) 0.037(6) 0.062(7) -0.016(7)
C25 0.195(10) 0.098(8) 0.169(10) -0.001(7) 0.077(8) -0.047(7)
C26 0.065(4) 0.038(4) 0.040(4) -0.002(3) 0.013(3) 0.009(3)
C27 0.081(5) 0.043(4) 0.042(4) -0.003(3) 0.007(4) 0.011(4)
C28 0.104(6) 0.067(6) 0.071(6) 0.012(4) 0.010(5) 0.038(5)
C29 0.166(10) 0.068(6) 0.074(6) 0.034(5) 0.030(6) 0.045(6)
C30 0.136(7) 0.075(6) 0.063(5) 0.020(4) 0.042(5) 0.004(5)
C31 0.102(6) 0.069(5) 0.049(4) 0.018(4) 0.036(4) 0.014(4)
C32 0.060(4) 0.059(5) 0.061(5) -0.002(4) -0.004(4) 0.009(4)
C33 0.069(5) 0.116(7) 0.107(6) -0.010(5) -0.002(5) 0.003(5)
C34 0.086(5) 0.094(6) 0.075(5) -0.003(5) 0.022(4) 0.034(4)
C35 0.111(7) 0.136(9) 0.100(7) 0.060(6) 0.066(6) 0.032(7)
C36 0.136(10) 0.061(7) 0.189(14) 0.027(8) 0.107(11) 0.039(7)
C37 0.111(8) 0.214(12) 0.120(8) -0.015(8) 0.058(6) -0.030(8)

loop_
_atom_type_symbol
_atom_type_description
_atom_type_scat_dispersion_real
_atom_type_scat_dispersion_imag
_atom_type_scat_source
C C 0.0033 0.0016 'International Tables Vol C Tables 4.2.6.8 and 6.1.1.4'
H H 0.0000 0.0000 'International Tables Vol C Tables 4.2.6.8 and 6.1.1.4'
N N 0.0061 0.0033 'International Tables Vol C Tables 4.2.6.8 and 6.1.1.4'
Cl Cl 0.1484 0.1585 'International Tables Vol C Tables 4.2.6.8 and 6.1.1.4'
Zr Zr -2.9673 0.5597 'International Tables Vol C Tables 4.2.6.8 and 6.1.1.4'

loop_
_geom_angle_atom_site_label_1
_geom_angle_atom_site_label_2
_geom_angle_atom_site_label_3
_geom_angle
_geom_angle_site_symmetry_1
_geom_angle_site_symmetry_3
_geom_angle_publ_flag
N2 Zr N4 76.71(16) . . ?
N2 Zr N3 109.16(15) . . ?
N4 Zr N3 82.13(16) . . ?
N2 Zr N1 81.89(15) . . ?
N4 Zr N1 107.41(15) . . ?
N3 Zr N1 167.15(14) . . ?
N2 Zr Cl1 154.65(12) . . ?
N4 Zr Cl1 87.50(12) . . ?
N3 Zr Cl1 87.76(11) . . ?
N1 Zr Cl1 84.16(11) . . ?
N2 Zr Cl2 87.90(12) . . ?
N4 Zr Cl2 155.52(11) . . ?
N3 Zr Cl2 85.19(12) . . ?
N1 Zr Cl2 88.77(11) . . ?
Cl1 Zr Cl2 112.89(5) . . ?
C1 N1 C14 115.0(4) . . ?
C1 N1 Zr 121.8(3) . . ?
C14 N1 Zr 122.6(3) . . ?
C3 N2 C13 118.2(4) . . ?
C3 N2 Zr 126.1(4) . . ?
C13 N2 Zr 115.6(3) . . ?
C6 N3 C26 112.9(5) . . ?
C6 N3 Zr 122.6(4) . . ?
C26 N3 Zr 124.2(3) . . ?
C8 N4 C11 119.1(5) . . ?
C8 N4 Zr 125.6(4) . . ?
C11 N4 Zr 115.2(4) . . ?
N1 C1 C2 125.3(5) . . ?
N1 C1 C4 120.9(5) . . ?
C2 C1 C4 113.6(5) . . ?
C3 C2 C1 128.9(5) . . ?
C3 C2 H2 115.5 . . ?
C1 C2 H2 115.5 . . ?
N2 C3 C2 122.6(5) . . ?
N2 C3 C5 122.8(5) . . ?
C2 C3 C5 114.5(5) . . ?
C1 C4 H4A 109.5 . . ?
C1 C4 H4B 109.5 . . ?
H4A C4 H4B 109.5 . . ?
C1 C4 H4C 109.5 . . ?
H4A C4 H4C 109.5 . . ?
H4B C4 H4C 109.5 . . ?
C3 C5 H5A 109.5 . . ?
C3 C5 H5B 109.5 . . ?
H5A C5 H5B 109.5 . . ?
C3 C5 H5C 109.5 . . ?
H5A C5 H5C 109.5 . . ?
H5B C5 H5C 109.5 . . ?
N3 C6 C7 124.0(5) . . ?
N3 C6 C9 120.8(5) . . ?
C7 C6 C9 115.1(6) . . ?
C8 C7 C6 130.4(6) . . ?
C8 C7 H7 114.8 . . ?
C6 C7 H7 114.8 . . ?
N4 C8 C7 122.7(6) . . ?
N4 C8 C10 121.3(5) . . ?
C7 C8 C10 115.9(5) . . ?
C6 C9 H9A 109.5 . . ?
C6 C9 H9B 109.5 . . ?
H9A C9 H9B 109.5 . . ?
C6 C9 H9C 109.5 . . ?
H9A C9 H9C 109.5 . . ?
H9B C9 H9C 109.5 . . ?
C8 C10 H10A 109.5 . . ?
C8 C10 H10B 109.5 . . ?
H10A C10 H10B 109.5 . . ?
C8 C10 H10C 109.5 . . ?
H10A C10 H10C 109.5 . . ?
H10B C10 H10C 109.5 . . ?
N4 C11 C12 111.1(5) . . ?
N4 C11 H11A 109.4 . . ?
C12 C11 H11A 109.4 . . ?
N4 C11 H11B 109.4 . . ?
C12 C11 H11B 109.4 . . ?
H11A C11 H11B 108.0 . . ?
C11 C12 C13 108.4(4) . . ?
C11 C12 H12A 110.0 . . ?
C13 C12 H12A 110.0 . . ?
C11 C12 H12B 110.0 . . ?
C13 C12 H12B 110.0 . . ?
H12A C12 H12B 108.4 . . ?
N2 C13 C12 109.7(5) . . ?
N2 C13 H13A 109.7 . . ?
C12 C13 H13A 109.7 . . ?
N2 C13 H13B 109.7 . . ?
C12 C13 H13B 109.7 . . ?
H13A C13 H13B 108.2 . . ?
C15 C14 C19 121.7(5) . . ?
C15 C14 N1 120.5(5) . . ?
C19 C14 N1 117.7(5) . . ?
C14 C15 C16 118.8(6) . . ?
C14 C15 C20 122.8(5) . . ?
C16 C15 C20 118.4(6) . . ?
C17 C16 C15 121.6(7) . . ?
C17 C16 H16 119.2 . . ?
C15 C16 H16 119.2 . . ?
C16 C17 C18 119.6(6) . . ?
C16 C17 H17 120.2 . . ?
C18 C17 H17 120.2 . . ?
C17 C18 C19 121.7(6) . . ?
C17 C18 H18 119.1 . . ?
C19 C18 H18 119.1 . . ?
C18 C19 C14 116.5(6) . . ?
C18 C19 C23 119.2(6) . . ?
C14 C19 C23 124.3(6) . . ?
C15 C20 C21 112.1(6) . . ?
C15 C20 C22 111.7(5) . . ?
C21 C20 C22 108.6(6) . . ?
C15 C20 H20 108.1 . . ?
C21 C20 H20 108.1 . . ?
C22 C20 H20 108.1 . . ?
C20 C21 H21A 109.5 . . ?
C20 C21 H21B 109.5 . . ?
H21A C21 H21B 109.5 . . ?
C20 C21 H21C 109.5 . . ?
H21A C21 H21C 109.5 . . ?
H21B C21 H21C 109.5 . . ?
C20 C22 H22A 109.5 . . ?
C20 C22 H22B 109.5 . . ?
H22A C22 H22B 109.5 . . ?
C20 C22 H22C 109.5 . . ?
H22A C22 H22C 109.5 . . ?
H22B C22 H22C 109.5 . . ?
C24 C23 C19 112.4(7) . . ?
C24 C23 C25 107.5(6) . . ?
C19 C23 C25 112.0(7) . . ?
C24 C23 H23 108.3 . . ?
C19 C23 H23 108.3 . . ?
C25 C23 H23 108.3 . . ?
C23 C24 H24A 109.5 . . ?
C23 C24 H24B 109.5 . . ?
H24A C24 H24B 109.5 . . ?
C23 C24 H24C 109.5 . . ?
H24A C24 H24C 109.5 . . ?
H24B C24 H24C 109.5 . . ?
C23 C25 H25A 109.5 . . ?
C23 C25 H25B 109.5 . . ?
H25A C25 H25B 109.5 . . ?
C23 C25 H25C 109.5 . . ?
H25A C25 H25C 109.5 . . ?
H25B C25 H25C 109.5 . . ?
C27 C26 C31 120.3(6) . . ?
C27 C26 N3 119.6(5) . . ?
C31 C26 N3 120.1(5) . . ?
C28 C27 C26 118.7(7) . . ?
C28 C27 C32 118.4(7) . . ?
C26 C27 C32 122.9(6) . . ?
C29 C28 C27 122.3(8) . . ?
C29 C28 H28 118.8 . . ?
C27 C28 H28 118.8 . . ?
C28 C29 C30 118.9(7) . . ?
C28 C29 H29 120.5 . . ?
C30 C29 H29 120.5 . . ?
C29 C30 C31 122.0(7) . . ?
C29 C30 H30 119.0 . . ?
C31 C30 H30 119.0 . . ?
C30 C31 C26 117.7(7) . . ?
C30 C31 C35 118.6(6) . . ?
C26 C31 C35 123.7(6) . . ?
C27 C32 C34 110.4(5) . . ?
C27 C32 C33 113.3(6) . . ?
C34 C32 C33 110.1(6) . . ?
C27 C32 H32 107.6 . . ?
C34 C32 H32 107.6 . . ?
C33 C32 H32 107.6 . . ?
C32 C33 H33A 109.5 . . ?
C32 C33 H33B 109.5 . . ?
H33A C33 H33B 109.5 . . ?
C32 C33 H33C 109.5 . . ?
H33A C33 H33C 109.5 . . ?
H33B C33 H33C 109.5 . . ?
C32 C34 H34A 109.5 . . ?
C32 C34 H34B 109.5 . . ?
H34A C34 H34B 109.5 . . ?
C32 C34 H34C 109.5 . . ?
H34A C34 H34C 109.5 . . ?
H34B C34 H34C 109.5 . . ?
C36 C35 C31 111.1(8) . . ?
C36 C35 C37 108.9(7) . . ?
C31 C35 C37 112.3(8) . . ?
C36 C35 H35 108.1 . . ?
C31 C35 H35 108.1 . . ?
C37 C35 H35 108.1 . . ?
C35 C36 H36A 109.5 . . ?
C35 C36 H36B 109.5 . . ?
H36A C36 H36B 109.5 . . ?
C35 C36 H36C 109.5 . . ?
H36A C36 H36C 109.5 . . ?
H36B C36 H36C 109.5 . . ?
C35 C37 H37A 109.5 . . ?
C35 C37 H37B 109.5 . . ?
H37A C37 H37B 109.5 . . ?
C35 C37 H37C 109.5 . . ?
H37A C37 H37C 109.5 . . ?
H37B C37 H37C 109.5 . . ?
C41 C38 C39 121.8(16) . . ?
C41 C38 C40 128.3(18) . 3_656 ?
C39 C38 C40 107.1(9) . 3_656 ?
C40 C39 C38 118.1(8) . . ?
C40 C39 H39 120.9 . . ?
C38 C39 H39 120.9 . . ?
C39 C40 C38 134.8(8) . 3_656 ?
C39 C40 H40 112.6 . . ?
C38 C40 H40 112.6 3_656 . ?
C38 C41 H41A 109.5 . . ?
C38 C41 H41B 109.5 . . ?
H41A C41 H41B 109.5 . . ?
C38 C41 H41C 109.5 . . ?
H41A C41 H41C 109.5 . . ?
H41B C41 H41C 109.5 . . ?

loop_
_geom_bond_atom_site_label_1
_geom_bond_atom_site_label_2
_geom_bond_distance
_geom_bond_site_symmetry_2
_geom_bond_publ_flag
Zr N2 2.193(4) . ?
Zr N4 2.204(4) . ?
Zr N3 2.282(4) . ?
Zr N1 2.303(4) . ?
Zr Cl1 2.4238(14) . ?
Zr Cl2 2.4282(16) . ?
N1 C1 1.328(6) . ?
N1 C14 1.488(6) . ?
N2 C3 1.325(6) . ?
N2 C13 1.479(6) . ?
N3 C6 1.351(7) . ?
N3 C26 1.469(6) . ?
N4 C8 1.334(6) . ?
N4 C11 1.467(6) . ?
C1 C2 1.406(7) . ?
C1 C4 1.521(7) . ?
C2 C3 1.393(7) . ?
C2 H2 0.9300 . ?
C3 C5 1.505(6) . ?
C4 H4A 0.9600 . ?
C4 H4B 0.9600 . ?
C4 H4C 0.9600 . ?
C5 H5A 0.9600 . ?
C5 H5B 0.9600 . ?
C5 H5C 0.9600 . ?
C6 C7 1.390(7) . ?
C6 C9 1.513(7) . ?
C7 C8 1.377(7) . ?
C7 H7 0.9300 . ?
C8 C10 1.511(7) . ?
C9 H9A 0.9600 . ?
C9 H9B 0.9600 . ?
C9 H9C 0.9600 . ?
C10 H10A 0.9600 . ?
C10 H10B 0.9600 . ?
C10 H10C 0.9600 . ?
C11 C12 1.512(7) . ?
C11 H11A 0.9700 . ?
C11 H11B 0.9700 . ?
C12 C13 1.513(7) . ?
C12 H12A 0.9700 . ?
C12 H12B 0.9700 . ?
C13 H13A 0.9700 . ?
C13 H13B 0.9700 . ?
C14 C15 1.371(7) . ?
C14 C19 1.413(7) . ?
C15 C16 1.391(7) . ?
C15 C20 1.501(7) . ?
C16 C17 1.354(8) . ?
C16 H16 0.9300 . ?
C17 C18 1.379(9) . ?
C17 H17 0.9300 . ?
C18 C19 1.404(8) . ?
C18 H18 0.9300 . ?
C19 C23 1.521(8) . ?
C20 C21 1.503(8) . ?
C20 C22 1.526(8) . ?
C20 H20 0.9800 . ?
C21 H21A 0.9600 . ?
C21 H21B 0.9600 . ?
C21 H21C 0.9600 . ?
C22 H22A 0.9600 . ?
C22 H22B 0.9600 . ?
C22 H22C 0.9600 . ?
C23 C24 1.462(9) . ?
C23 C25 1.542(10) . ?
C23 H23 0.9800 . ?
C24 H24A 0.9600 . ?
C24 H24B 0.9600 . ?
C24 H24C 0.9600 . ?
C25 H25A 0.9600 . ?
C25 H25B 0.9600 . ?
C25 H25C 0.9600 . ?
C26 C27 1.384(7) . ?
C26 C31 1.393(8) . ?
C27 C28 1.379(8) . ?
C27 C32 1.511(8) . ?
C28 C29 1.335(9) . ?
C28 H28 0.9300 . ?
C29 C30 1.372(10) . ?
C29 H29 0.9300 . ?
C30 C31 1.385(8) . ?
C30 H30 0.9300 . ?
C31 C35 1.523(9) . ?
C32 C34 1.529(8) . ?
C32 C33 1.545(8) . ?
C32 H32 0.9800 . ?
C33 H33A 0.9600 . ?
C33 H33B 0.9600 . ?
C33 H33C 0.9600 . ?
C34 H34A 0.9600 . ?
C34 H34B 0.9600 . ?
C34 H34C 0.9600 . ?
C35 C36 1.495(11) . ?
C35 C37 1.535(10) . ?
C35 H35 0.9800 . ?
C36 H36A 0.9600 . ?
C36 H36B 0.9600 . ?
C36 H36C 0.9600 . ?
C37 H37A 0.9600 . ?
C37 H37B 0.9600 . ?
C37 H37C 0.9600 . ?
C38 C41 1.338(15) . ?
C38 C39 1.403(11) . ?
C38 C40 1.439(10) 3_656 ?
C39 C40 1.362(9) . ?
C39 H39 0.9300 . ?
C40 C38 1.439(10) 3_656 ?
C40 H40 0.9300 . ?
C41 H41A 0.9600 . ?
C41 H41B 0.9600 . ?
C41 H41C 0.9600 . ?

loop_
_geom_torsion_atom_site_label_1
_geom_torsion_atom_site_label_2
_geom_torsion_atom_site_label_3
_geom_torsion_atom_site_label_4
_geom_torsion
_geom_torsion_site_symmetry_1
_geom_torsion_site_symmetry_2
_geom_torsion_site_symmetry_3
_geom_torsion_site_symmetry_4
_geom_torsion_publ_flag
N2 Zr N1 C1 -30.2(4) . . . . ?
N4 Zr N1 C1 -103.5(4) . . . . ?
N3 Zr N1 C1 119.7(7) . . . . ?
Cl1 Zr N1 C1 171.0(4) . . . . ?
Cl2 Zr N1 C1 57.9(4) . . . . ?
N2 Zr N1 C14 158.7(4) . . . . ?
N4 Zr N1 C14 85.4(4) . . . . ?
N3 Zr N1 C14 -51.4(9) . . . . ?
Cl1 Zr N1 C14 -0.1(4) . . . . ?
Cl2 Zr N1 C14 -113.2(4) . . . . ?
N4 Zr N2 C3 145.8(5) . . . . ?
N3 Zr N2 C3 -137.5(4) . . . . ?
N1 Zr N2 C3 35.7(5) . . . . ?
Cl1 Zr N2 C3 92.9(5) . . . . ?
Cl2 Zr N2 C3 -53.4(5) . . . . ?
N4 Zr N2 C13 -37.0(4) . . . . ?
N3 Zr N2 C13 39.6(4) . . . . ?
N1 Zr N2 C13 -147.2(4) . . . . ?
Cl1 Zr N2 C13 -89.9(4) . . . . ?
Cl2 Zr N2 C13 123.8(4) . . . . ?
N2 Zr N3 C6 -102.1(4) . . . . ?
N4 Zr N3 C6 -29.1(4) . . . . ?
N1 Zr N3 C6 109.6(8) . . . . ?
Cl1 Zr N3 C6 58.7(4) . . . . ?
Cl2 Zr N3 C6 171.9(4) . . . . ?
N2 Zr N3 C26 83.8(4) . . . . ?
N4 Zr N3 C26 156.7(4) . . . . ?
N1 Zr N3 C26 -64.5(9) . . . . ?
Cl1 Zr N3 C26 -115.5(4) . . . . ?
Cl2 Zr N3 C26 -2.3(4) . . . . ?
N2 Zr N4 C8 146.1(5) . . . . ?
N3 Zr N4 C8 34.2(4) . . . . ?
N1 Zr N4 C8 -137.0(4) . . . . ?
Cl1 Zr N4 C8 -53.9(4) . . . . ?
Cl2 Zr N4 C8 93.6(5) . . . . ?
N2 Zr N4 C11 -37.5(4) . . . . ?
N3 Zr N4 C11 -149.4(4) . . . . ?
N1 Zr N4 C11 39.5(4) . . . . ?
Cl1 Zr N4 C11 122.6(4) . . . . ?
Cl2 Zr N4 C11 -89.9(4) . . . . ?
C14 N1 C1 C2 -174.7(5) . . . . ?
Zr N1 C1 C2 13.5(7) . . . . ?
C14 N1 C1 C4 0.8(7) . . . . ?
Zr N1 C1 C4 -170.9(4) . . . . ?
N1 C1 C2 C3 16.8(9) . . . . ?
C4 C1 C2 C3 -159.1(6) . . . . ?
C13 N2 C3 C2 160.0(5) . . . . ?
Zr N2 C3 C2 -22.9(8) . . . . ?
C13 N2 C3 C5 -17.8(8) . . . . ?
Zr N2 C3 C5 159.3(4) . . . . ?
C1 C2 C3 N2 -12.8(9) . . . . ?
C1 C2 C3 C5 165.2(5) . . . . ?
C26 N3 C6 C7 -172.6(5) . . . . ?
Zr N3 C6 C7 12.6(8) . . . . ?
C26 N3 C6 C9 3.4(7) . . . . ?
Zr N3 C6 C9 -171.3(4) . . . . ?
N3 C6 C7 C8 17.6(10) . . . . ?
C9 C6 C7 C8 -158.6(6) . . . . ?
C11 N4 C8 C7 162.1(5) . . . . ?
Zr N4 C8 C7 -21.6(7) . . . . ?
C11 N4 C8 C10 -14.6(8) . . . . ?
Zr N4 C8 C10 161.7(4) . . . . ?
C6 C7 C8 N4 -13.5(9) . . . . ?
C6 C7 C8 C10 163.3(6) . . . . ?
C8 N4 C11 C12 -98.7(6) . . . . ?
Zr N4 C11 C12 84.6(5) . . . . ?
N4 C11 C12 C13 -38.9(7) . . . . ?
C3 N2 C13 C12 -96.9(6) . . . . ?
Zr N2 C13 C12 85.7(5) . . . . ?
C11 C12 C13 N2 -41.9(6) . . . . ?
C1 N1 C14 C15 94.1(6) . . . . ?
Zr N1 C14 C15 -94.2(5) . . . . ?
C1 N1 C14 C19 -83.5(6) . . . . ?
Zr N1 C14 C19 88.2(5) . . . . ?
C19 C14 C15 C16 -0.4(9) . . . . ?
N1 C14 C15 C16 -177.9(5) . . . . ?
C19 C14 C15 C20 -179.9(5) . . . . ?
N1 C14 C15 C20 2.6(9) . . . . ?
C14 C15 C16 C17 0.2(10) . . . . ?
C20 C15 C16 C17 179.7(6) . . . . ?
C15 C16 C17 C18 0.2(12) . . . . ?
C16 C17 C18 C19 -0.4(12) . . . . ?
C17 C18 C19 C14 0.2(10) . . . . ?
C17 C18 C19 C23 -178.4(7) . . . . ?
C15 C14 C19 C18 0.2(9) . . . . ?
N1 C14 C19 C18 177.8(5) . . . . ?
C15 C14 C19 C23 178.7(6) . . . . ?
N1 C14 C19 C23 -3.7(9) . . . . ?
C14 C15 C20 C21 114.9(7) . . . . ?
C16 C15 C20 C21 -64.6(8) . . . . ?
C14 C15 C20 C22 -122.9(7) . . . . ?
C16 C15 C20 C22 57.6(8) . . . . ?
C18 C19 C23 C24 54.8(9) . . . . ?
C14 C19 C23 C24 -123.7(7) . . . . ?
C18 C19 C23 C25 -66.4(9) . . . . ?
C14 C19 C23 C25 115.2(7) . . . . ?
C6 N3 C26 C27 84.2(6) . . . . ?
Zr N3 C26 C27 -101.1(5) . . . . ?
C6 N3 C26 C31 -93.6(6) . . . . ?
Zr N3 C26 C31 81.1(6) . . . . ?
C31 C26 C27 C28 1.2(9) . . . . ?
N3 C26 C27 C28 -176.6(6) . . . . ?
C31 C26 C27 C32 -176.9(6) . . . . ?
N3 C26 C27 C32 5.3(9) . . . . ?
C26 C27 C28 C29 -0.6(11) . . . . ?
C32 C27 C28 C29 177.6(7) . . . . ?
C27 C28 C29 C30 0.4(13) . . . . ?
C28 C29 C30 C31 -0.8(13) . . . . ?
C29 C30 C31 C26 1.4(11) . . . . ?
C29 C30 C31 C35 -180.0(8) . . . . ?
C27 C26 C31 C30 -1.6(9) . . . . ?
N3 C26 C31 C30 176.2(6) . . . . ?
C27 C26 C31 C35 179.9(7) . . . . ?
N3 C26 C31 C35 -2.3(10) . . . . ?
C28 C27 C32 C34 -77.0(7) . . . . ?
C26 C27 C32 C34 101.1(7) . . . . ?
C28 C27 C32 C33 47.0(8) . . . . ?
C26 C27 C32 C33 -134.9(6) . . . . ?
C30 C31 C35 C36 -77.0(10) . . . . ?
C26 C31 C35 C36 101.5(8) . . . . ?
C30 C31 C35 C37 45.3(10) . . . . ?
C26 C31 C35 C37 -136.2(7) . . . . ?
C41 C38 C39 C40 161.8(18) . . . . ?
C40 C38 C39 C40 -0.9(19) 3_656 . . . ?
C38 C39 C40 C38 1(3) . . . 3_656 ?
